data_1507525
loop_
_publ_author_name
'Hughes, Freddie'
'Grossman, Robert B.'

_publ_section_title
;
 A Heterocycle-Forming Double Michael Reaction. [5 + 1] Annulation Route
 to Highly Substituted and Functionalized Piperidines
;
_journal_issue 18
_journal_name_full 'Organic Letters'
_journal_page_first 2911
_journal_paper_doi 10.1021/ol016395o
_journal_volume 3
_journal_year 2001
_chemical_formula_sum 'C14 H21 N3 O5'
_chemical_formula_weight 311.34
_chemical_name_systematic
; 
 ? 
;
_space_group_IT_number 19
_symmetry_cell_setting orthorhombic
_symmetry_space_group_name_Hall 'P 2ac 2ab'
_symmetry_space_group_name_H-M 'P 21 21 21'
_atom_sites_solution_hydrogens geom
_atom_sites_solution_primary direct
_atom_sites_solution_secondary difmap
_audit_creation_method SHELXL-97
_cell_angle_alpha 90.00
_cell_angle_beta 90.00
_cell_angle_gamma 90.00
_cell_formula_units_Z 4
_cell_length_a 6.5630(4)
_cell_length_b 10.7480(6)
_cell_length_c 22.4950(12)
_cell_measurement_reflns_used 41630
_cell_measurement_temperature 173(1)
_cell_measurement_theta_max 25.35
_cell_measurement_theta_min 1.00
_cell_volume 1586.78(16)
_computing_cell_refinement 'SCALEPACK (Otwinowski & Minor, 1997)'
_computing_data_collection 'COLLECT (Nonius, 1998)'
_computing_data_reduction 'DENZO-SMN (Otwinowski & Minor, 1997)'
_computing_molecular_graphics 'XP in Siemens SHELXTL (Sheldrick, 1994)'
_computing_publication_material 'SHELX97-2 (Sheldrick, 1997) and local procedures'
_computing_structure_refinement 'SHELXL-97 (Sheldrick, 1997)'
_computing_structure_solution 'SHELXS-97 (Sheldrick, 1990)'
_diffrn_ambient_temperature 173(1)
_diffrn_detector_area_resol_mean 18
_diffrn_measured_fraction_theta_full .998
_diffrn_measured_fraction_theta_max .998
_diffrn_measurement_device_type 'Nonius KappaCCD diffractometer'
_diffrn_measurement_method '\w scans at fixed \c = 55\%'
_diffrn_radiation_monochromator graphite
_diffrn_radiation_source 'fine-focus sealed tube'
_diffrn_radiation_type MoK\a
_diffrn_radiation_wavelength 0.71073
_diffrn_reflns_av_R_equivalents 0.0528
_diffrn_reflns_av_sigmaI/netI 0.0427
_diffrn_reflns_limit_h_max 7
_diffrn_reflns_limit_h_min -7
_diffrn_reflns_limit_k_max 12
_diffrn_reflns_limit_k_min -12
_diffrn_reflns_limit_l_max 27
_diffrn_reflns_limit_l_min -27
_diffrn_reflns_number 9541
_diffrn_reflns_theta_full 25.41
_diffrn_reflns_theta_max 25.41
_diffrn_reflns_theta_min 1.81
_diffrn_standards_decay_% <1
_exptl_absorpt_coefficient_mu 0.100
_exptl_absorpt_correction_type none
_exptl_crystal_colour colourless
_exptl_crystal_density_diffrn 1.303
_exptl_crystal_density_method 'not measured'
_exptl_crystal_description 'irregular fractured rod'
_exptl_crystal_F_000 664
_exptl_crystal_size_max 0.44
_exptl_crystal_size_mid 0.18
_exptl_crystal_size_min 0.18
_refine_diff_density_max .165
_refine_diff_density_min -.163
_refine_diff_density_rms .037
_refine_ls_abs_structure_details 'Flack H D (1983), Acta Cryst. A39, 876-881'
_refine_ls_abs_structure_Flack 0.2(17)
_refine_ls_extinction_coef 0.0067(19)
_refine_ls_extinction_expression Fc^*^=kFc[1+0.001xFc^2^\l^3^/sin(2\q)]^-1/4^
_refine_ls_extinction_method SHELXL
_refine_ls_goodness_of_fit_ref 1.092
_refine_ls_hydrogen_treatment mixed
_refine_ls_matrix_type full
_refine_ls_number_parameters 204
_refine_ls_number_reflns 1702
_refine_ls_number_restraints 0
_refine_ls_restrained_S_all 1.092
_refine_ls_R_factor_all 0.0540
_refine_ls_R_factor_gt 0.0435
_refine_ls_shift/su_max 0.004
_refine_ls_shift/su_mean 0.001
_refine_ls_structure_factor_coef Fsqd
_refine_ls_weighting_details 'calc w=1/[\s^2^(Fo^2^)+(0.0447P)^2^+0.1920P] where P=(Fo^2^+2Fc^2^)/3'
_refine_ls_weighting_scheme calc
_refine_ls_wR_factor_gt 0.0865
_refine_ls_wR_factor_ref 0.0897
_reflns_number_gt 1492
_reflns_number_total 1702
_reflns_threshold_expression >2sigma(I)
_cod_data_source_file ol016395o_s2.cif
_cod_data_source_block k01110
_cod_database_code 1507525

loop_
_symmetry_equiv_pos_as_xyz
'x, y, z'
'-x+1/2, -y, z+1/2'
'x+1/2, -y+1/2, -z'
'-x, y+1/2, -z+1/2'

loop_
_atom_site_label
_atom_site_type_symbol
_atom_site_fract_x
_atom_site_fract_y
_atom_site_fract_z
_atom_site_U_iso_or_equiv
_atom_site_adp_type
_atom_site_occupancy
_atom_site_symmetry_multiplicity
_atom_site_calc_flag
_atom_site_refinement_flags
N1 N 0.2942(3) 0.86638(19) 0.88044(9) 0.0255(5) Uani 1 1 d .
C1 C 0.2348(4) 0.7442(2) 0.85678(12) 0.0326(7) Uani 1 1 d .
H1A H 0.3063 0.6786 0.8787 0.049 Uiso 1 1 calc R
H1B H 0.2711 0.7394 0.8146 0.049 Uiso 1 1 calc R
H1C H 0.0874 0.7331 0.8613 0.049 Uiso 1 1 calc R
C2 C 0.5078(4) 0.8951(2) 0.86994(10) 0.0237(6) Uani 1 1 d .
C3 C 0.5606(4) 1.0286(2) 0.89295(10) 0.0243(6) Uani 1 1 d .
H3 H 0.4773 1.0879 0.8688 0.029 Uiso 1 1 calc R
N4 N 0.4903(4) 1.1893(2) 0.96973(10) 0.0315(5) Uani 1 1 d .
O4A O 0.4883(4) 1.26093(17) 0.92811(9) 0.0534(7) Uani 1 1 d .
O4B O 0.4796(4) 1.22276(18) 1.02129(8) 0.0474(6) Uani 1 1 d .
C4 C 0.4956(4) 1.0468(2) 0.95810(10) 0.0243(6) Uani 1 1 d .
C5 C 0.2743(4) 1.0062(2) 0.96629(11) 0.0294(6) Uani 1 1 d .
H5A H 0.2380 1.0102 1.0090 0.035 Uiso 1 1 calc R
H5B H 0.1835 1.0637 0.9444 0.035 Uiso 1 1 calc R
C6 C 0.2431(4) 0.8743(2) 0.94355(10) 0.0271(6) Uani 1 1 d .
H6A H 0.3302 0.8163 0.9664 0.032 Uiso 1 1 calc R
H6B H 0.0993 0.8495 0.9495 0.032 Uiso 1 1 calc R
O7 O 0.7227(3) 0.85713(17) 0.78542(8) 0.0394(5) Uani 1 1 d .
C7 C 0.5604(5) 0.8928(2) 0.80297(11) 0.0279(7) Uani 1 1 d .
O8 O 0.4121(3) 0.93807(16) 0.77032(7) 0.0333(5) Uani 1 1 d .
C8 C 0.4530(6) 0.9435(3) 0.70634(11) 0.0464(9) Uani 1 1 d .
H8A H 0.4984 0.8613 0.6916 0.056 Uiso 1 1 calc R
H8B H 0.5607 1.0054 0.6977 0.056 Uiso 1 1 calc R
C9 C 0.2577(7) 0.9804(3) 0.67745(14) 0.0681(12) Uani 1 1 d .
H9A H 0.2214 1.0650 0.6897 0.102 Uiso 1 1 calc R
H9B H 0.1497 0.9227 0.6895 0.102 Uiso 1 1 calc R
H9C H 0.2737 0.9776 0.6342 0.102 Uiso 1 1 calc R
N10 N 0.7318(4) 0.7215(2) 0.92082(9) 0.0358(6) Uani 1 1 d .
C10 C 0.6422(4) 0.7990(2) 0.89769(11) 0.0257(6) Uani 1 1 d .
C11 C 0.7840(4) 1.0627(2) 0.88200(11) 0.0265(6) Uani 1 1 d .
H11A H 0.8318 1.1153 0.9153 0.032 Uiso 1 1 calc R
H11B H 0.8660 0.9854 0.8823 0.032 Uiso 1 1 calc R
O12 O 0.6891(3) 1.15899(16) 0.79054(8) 0.0365(5) Uani 1 1 d .
C12 C 0.8245(4) 1.1308(2) 0.82434(12) 0.0292(6) Uani 1 1 d .
C13 C 1.0433(5) 1.1618(3) 0.81277(14) 0.0514(9) Uani 1 1 d .
H13A H 1.0537 1.2114 0.7763 0.077 Uiso 1 1 calc R
H13B H 1.1216 1.0848 0.8081 0.077 Uiso 1 1 calc R
H13C H 1.0979 1.2096 0.8463 0.077 Uiso 1 1 calc R
C14 C 0.6347(4) 0.9911(2) 1.00498(11) 0.0314(7) Uani 1 1 d .
H14A H 0.7715 1.0266 1.0009 0.047 Uiso 1 1 calc R
H14B H 0.6413 0.9007 0.9997 0.047 Uiso 1 1 calc R
H14C H 0.5809 1.0101 1.0446 0.047 Uiso 1 1 calc R

loop_
_atom_site_aniso_label
_atom_site_aniso_U_11
_atom_site_aniso_U_22
_atom_site_aniso_U_33
_atom_site_aniso_U_23
_atom_site_aniso_U_13
_atom_site_aniso_U_12
N1 0.0299(12) 0.0243(11) 0.0222(10) -0.0030(9) 0.0020(10) -0.0048(11)
C1 0.0369(16) 0.0309(14) 0.0300(14) -0.0048(12) 0.0026(14) -0.0074(14)
C2 0.0267(14) 0.0222(13) 0.0221(12) -0.0002(10) 0.0029(12) 0.0027(12)
C3 0.0302(15) 0.0219(13) 0.0210(13) -0.0010(10) -0.0010(11) 0.0008(12)
N4 0.0323(13) 0.0282(12) 0.0340(13) -0.0086(11) 0.0018(12) -0.0002(11)
O4A 0.0925(19) 0.0250(10) 0.0428(12) 0.0001(10) 0.0036(14) 0.0041(13)
O4B 0.0675(15) 0.0370(12) 0.0377(11) -0.0183(9) 0.0036(12) 0.0011(11)
C4 0.0259(14) 0.0210(13) 0.0259(13) -0.0040(10) 0.0008(12) 0.0001(12)
C5 0.0308(15) 0.0313(14) 0.0260(13) -0.0028(12) 0.0058(12) 0.0032(14)
C6 0.0270(15) 0.0295(14) 0.0248(13) -0.0030(12) 0.0043(12) -0.0020(13)
O7 0.0475(13) 0.0379(11) 0.0328(11) -0.0063(9) 0.0132(10) 0.0011(11)
C7 0.0371(17) 0.0208(14) 0.0258(14) -0.0033(11) 0.0066(14) -0.0038(13)
O8 0.0456(12) 0.0322(10) 0.0220(9) 0.0027(8) -0.0041(9) -0.0037(10)
C8 0.080(3) 0.0412(16) 0.0181(13) 0.0040(13) 0.0007(17) -0.0192(18)
C9 0.121(3) 0.049(2) 0.0343(17) 0.0083(16) -0.026(2) 0.003(2)
N10 0.0445(16) 0.0326(13) 0.0305(13) 0.0000(11) 0.0004(12) 0.0071(13)
C10 0.0332(15) 0.0215(13) 0.0223(14) -0.0037(11) 0.0037(12) -0.0018(13)
C11 0.0292(15) 0.0226(13) 0.0277(13) -0.0022(11) -0.0003(13) -0.0003(13)
O12 0.0437(13) 0.0324(11) 0.0335(11) 0.0063(9) -0.0021(11) -0.0024(10)
C12 0.0365(17) 0.0218(13) 0.0293(14) -0.0008(12) 0.0049(14) -0.0004(13)
C13 0.0410(19) 0.057(2) 0.056(2) 0.0219(17) 0.0100(17) -0.0021(18)
C14 0.0378(16) 0.0329(15) 0.0234(13) -0.0029(12) 0.0002(12) 0.0010(14)

loop_
_atom_type_symbol
_atom_type_description
_atom_type_scat_dispersion_real
_atom_type_scat_dispersion_imag
_atom_type_scat_source
C C .0033 .0016 'International Tables Vol C Tables 4.2.6.8 and 6.1.1.4'
H H .0000 .0000 'International Tables Vol C Tables 4.2.6.8 and 6.1.1.4'
N N .0061 .0033 'International Tables Vol C Tables 4.2.6.8 and 6.1.1.4'
O O .0106 .0060 'International Tables Vol C Tables 4.2.6.8 and 6.1.1.4'

loop_
_geom_angle_atom_site_label_1
_geom_angle_atom_site_label_2
_geom_angle_atom_site_label_3
_geom_angle
C2 N1 C6 111.5(2)
C2 N1 C1 112.8(2)
C6 N1 C1 110.06(19)
N1 C1 H1A 109.5
N1 C1 H1B 109.5
H1A C1 H1B 109.5
N1 C1 H1C 109.5
H1A C1 H1C 109.5
H1B C1 H1C 109.5
N1 C2 C10 110.7(2)
N1 C2 C7 111.7(2)
C10 C2 C7 105.3(2)
N1 C2 C3 110.8(2)
C10 C2 C3 111.4(2)
C7 C2 C3 106.75(19)
C11 C3 C4 112.9(2)
C11 C3 C2 112.2(2)
C4 C3 C2 111.7(2)
C11 C3 H3 106.5
C4 C3 H3 106.5
C2 C3 H3 106.5
O4A N4 O4B 123.3(2)
O4A N4 C4 119.7(2)
O4B N4 C4 116.9(2)
C14 C4 C5 112.0(2)
C14 C4 C3 116.4(2)
C5 C4 C3 110.0(2)
C14 C4 N4 106.6(2)
C5 C4 N4 103.9(2)
C3 C4 N4 106.95(19)
C6 C5 C4 110.7(2)
C6 C5 H5A 109.5
C4 C5 H5A 109.5
C6 C5 H5B 109.5
C4 C5 H5B 109.5
H5A C5 H5B 108.1
N1 C6 C5 110.5(2)
N1 C6 H6A 109.6
C5 C6 H6A 109.6
N1 C6 H6B 109.6
C5 C6 H6B 109.6
H6A C6 H6B 108.1
O7 C7 O8 126.4(2)
O7 C7 C2 121.6(3)
O8 C7 C2 111.9(2)
C7 O8 C8 115.4(2)
O8 C8 C9 106.3(3)
O8 C8 H8A 110.5
C9 C8 H8A 110.5
O8 C8 H8B 110.5
C9 C8 H8B 110.5
H8A C8 H8B 108.7
C8 C9 H9A 109.5
C8 C9 H9B 109.5
H9A C9 H9B 109.5
C8 C9 H9C 109.5
H9A C9 H9C 109.5
H9B C9 H9C 109.5
N10 C10 C2 174.7(3)
C12 C11 C3 114.9(2)
C12 C11 H11A 108.5
C3 C11 H11A 108.5
C12 C11 H11B 108.5
C3 C11 H11B 108.5
H11A C11 H11B 107.5
O12 C12 C13 122.7(3)
O12 C12 C11 122.1(2)
C13 C12 C11 115.1(3)
C12 C13 H13A 109.5
C12 C13 H13B 109.5
H13A C13 H13B 109.5
C12 C13 H13C 109.5
H13A C13 H13C 109.5
H13B C13 H13C 109.5
C4 C14 H14A 109.5
C4 C14 H14B 109.5
H14A C14 H14B 109.5
C4 C14 H14C 109.5
H14A C14 H14C 109.5
H14B C14 H14C 109.5

loop_
_geom_bond_atom_site_label_1
_geom_bond_atom_site_label_2
_geom_bond_distance
N1 C2 1.455(3)
N1 C6 1.461(3)
N1 C1 1.470(3)
C1 H1A 0.9800
C1 H1B 0.9800
C1 H1C 0.9800
C2 C10 1.495(4)
C2 C7 1.546(3)
C2 C3 1.564(3)
C3 C11 1.531(4)
C3 C4 1.539(3)
C3 H3 1.0000
N4 O4A 1.212(3)
N4 O4B 1.216(3)
N4 C4 1.555(3)
C4 C14 1.518(4)
C4 C5 1.528(4)
C5 C6 1.521(3)
C5 H5A 0.9900
C5 H5B 0.9900
C6 H6A 0.9900
C6 H6B 0.9900
O7 C7 1.199(3)
C7 O8 1.313(3)
O8 C8 1.465(3)
C8 C9 1.491(5)
C8 H8A 0.9900
C8 H8B 0.9900
C9 H9A 0.9800
C9 H9B 0.9800
C9 H9C 0.9800
N10 C10 1.145(3)
C11 C12 1.513(3)
C11 H11A 0.9900
C11 H11B 0.9900
O12 C12 1.208(3)
C12 C13 1.497(4)
C13 H13A 0.9800
C13 H13B 0.9800
C13 H13C 0.9800
C14 H14A 0.9800
C14 H14B 0.9800
C14 H14C 0.9800

loop_
_geom_torsion_atom_site_label_1
_geom_torsion_atom_site_label_2
_geom_torsion_atom_site_label_3
_geom_torsion_atom_site_label_4
_geom_torsion
C6 N1 C2 C10 65.6(3)
C1 N1 C2 C10 -58.8(3)
C6 N1 C2 C7 -177.4(2)
C1 N1 C2 C7 58.2(3)
C6 N1 C2 C3 -58.5(2)
C1 N1 C2 C3 177.07(19)
N1 C2 C3 C11 -179.4(2)
C10 C2 C3 C11 56.9(3)
C7 C2 C3 C11 -57.5(3)
N1 C2 C3 C4 52.7(3)
C10 C2 C3 C4 -71.0(3)
C7 C2 C3 C4 174.5(2)
C11 C3 C4 C14 -48.9(3)
C2 C3 C4 C14 78.7(3)
C11 C3 C4 C5 -177.7(2)
C2 C3 C4 C5 -50.1(3)
C11 C3 C4 N4 70.1(3)
C2 C3 C4 N4 -162.3(2)
O4A N4 C4 C14 141.6(3)
O4B N4 C4 C14 -41.4(3)
O4A N4 C4 C5 -99.9(3)
O4B N4 C4 C5 77.1(3)
O4A N4 C4 C3 16.4(4)
O4B N4 C4 C3 -166.6(2)
C14 C4 C5 C6 -77.7(3)
C3 C4 C5 C6 53.5(3)
N4 C4 C5 C6 167.71(19)
C2 N1 C6 C5 62.5(3)
C1 N1 C6 C5 -171.6(2)
C4 C5 C6 N1 -59.6(3)
N1 C2 C7 O7 -145.0(2)
C10 C2 C7 O7 -24.7(3)
C3 C2 C7 O7 93.8(3)
N1 C2 C7 O8 37.6(3)
C10 C2 C7 O8 157.8(2)
C3 C2 C7 O8 -83.7(3)
O7 C7 O8 C8 0.5(4)
C2 C7 O8 C8 177.8(2)
C7 O8 C8 C9 172.3(2)
N1 C2 C10 N10 -6(3)
C7 C2 C10 N10 -127(3)
C3 C2 C10 N10 118(3)
C4 C3 C11 C12 -140.0(2)
C2 C3 C11 C12 92.7(2)
C3 C11 C12 O12 2.0(4)
C3 C11 C12 C13 -178.7(2)

loop_
_cod_related_entry_id
_cod_related_entry_code
_cod_related_entry_database
1 9395699 ChemSpider
